data_7045988
loop_
_publ_author_name
'Ruiz, Javier'
'Sol, Daniel'
'Mateo, Mar\'ia A'
'Vivanco, Maril\'in'

_publ_section_title
;
 Selective formation of formamidines, carbodiimides and formimidates from
 isocyanide complexes of Mn(i) mediated by Ag<sub>2</sub>O.
;
_journal_issue 18
_journal_name_full 'Dalton transactions (Cambridge, England : 2003)'
_journal_page_first 6279
_journal_page_last 6282
_journal_paper_doi 10.1039/c8dt01200h
_journal_volume 47
_journal_year 2018
_chemical_formula_moiety 'C21 H17 Mn N3 O4, B F4, C H2 Cl2'
_chemical_formula_sum 'C22 H19 B Cl2 F4 Mn N3 O4'
_chemical_formula_weight 602.05
_chemical_name_common 'DS-511.2 - 17RPA008'
_space_group_crystal_system triclinic
_space_group_IT_number 2
_space_group_name_Hall '-P 1'
_space_group_name_H-M_alt 'P -1'
_symmetry_space_group_name_Hall '-P 1'
_symmetry_space_group_name_H-M 'P -1'
_atom_sites_solution_hydrogens difmap
_atom_sites_solution_primary dual
_atom_sites_solution_secondary difmap
_audit_update_record
;
2018-03-12 deposited with the CCDC.
2018-04-04 downloaded from the CCDC.
;
_cell_angle_alpha 80.5480(10)
_cell_angle_beta 78.2160(10)
_cell_angle_gamma 87.4530(10)
_cell_formula_units_Z 2
_cell_length_a 8.2025(2)
_cell_length_b 10.5656(2)
_cell_length_c 15.3399(4)
_cell_measurement_reflns_used 7187
_cell_measurement_temperature 100.(2)
_cell_measurement_theta_max 26.7006
_cell_measurement_theta_min 2.2032
_cell_volume 1283.65(5)
_computing_cell_refinement 'SAINT V8.37A (Bruker AXS Inc., 2017)'
_computing_data_collection 'Bruker APEX3 software'
_computing_data_reduction 'SAINT V8.38A (Bruker AXS Inc., 2017)'
_computing_molecular_graphics 'shelXle (C.B. Huebschle, rev 833)'
_computing_structure_refinement 'SHELXL-2016/6 (Sheldrick, 2016)'
_computing_structure_solution 'SHELXT-2014/5 (Sheldrick, 2014)'
_diffrn_ambient_temperature 100.(2)
_diffrn_detector_area_resol_mean 8.3333
_diffrn_measured_fraction_theta_full 0.997
_diffrn_measured_fraction_theta_max 0.997
_diffrn_measurement_device '\k--geometry diffractometer'
_diffrn_measurement_device_type 'Bruker AXS X8 APEX-II'
_diffrn_measurement_method '\f or \w oscillation scans'
_diffrn_radiation_monochromator graphite
_diffrn_radiation_type MoK\a
_diffrn_radiation_wavelength 0.71073
_diffrn_reflns_av_R_equivalents 0.0380
_diffrn_reflns_av_unetI/netI 0.0383
_diffrn_reflns_limit_h_max 10
_diffrn_reflns_limit_h_min -10
_diffrn_reflns_limit_k_max 11
_diffrn_reflns_limit_k_min -13
_diffrn_reflns_limit_l_max 19
_diffrn_reflns_limit_l_min -19
_diffrn_reflns_number 25396
_diffrn_reflns_theta_full 27.15
_diffrn_reflns_theta_max 27.15
_diffrn_reflns_theta_min 2.20
_diffrn_source 'sealed x-ray tube'
_diffrn_source_type 'SIEMENS KFN MO 2K-90'
_exptl_absorpt_coefficient_mu 0.786
_exptl_absorpt_correction_T_max 0.94
_exptl_absorpt_correction_T_min 0.84
_exptl_absorpt_correction_type multi-scan
_exptl_absorpt_process_details
;
SADABS-2016/2 - Bruker AXS area detector scaling and absorption correction
;
_exptl_crystal_colour 'clear yellow'
_exptl_crystal_density_diffrn 1.558
_exptl_crystal_density_method 'not measured'
_exptl_crystal_description prism
_exptl_crystal_F_000 608
_exptl_crystal_size_max 0.200
_exptl_crystal_size_mid 0.140
_exptl_crystal_size_min 0.080
_refine_diff_density_max 0.875
_refine_diff_density_min -0.548
_refine_ls_extinction_method none
_refine_ls_goodness_of_fit_ref 1.050
_refine_ls_hydrogen_treatment constr
_refine_ls_matrix_type full
_refine_ls_number_parameters 409
_refine_ls_number_reflns 5683
_refine_ls_number_restraints 409
_refine_ls_restrained_S_all 1.058
_refine_ls_R_factor_all 0.0562
_refine_ls_R_factor_gt 0.0401
_refine_ls_shift/su_max 0.001
_refine_ls_shift/su_mean 0.000
_refine_ls_structure_factor_coef Fsqd
_refine_ls_weighting_details 'w=1/[\s^2^(Fo^2^)+(0.0407P)^2^+1.2839P] where P=(Fo^2^+2Fc^2^)/3'
_refine_ls_weighting_scheme calc
_refine_ls_wR_factor_gt 0.0930
_refine_ls_wR_factor_ref 0.1007
_reflns_number_gt 4516
_reflns_number_total 5683
_reflns_threshold_expression 'I > 2\s(I)'
_cod_data_source_file c8dt01200h2.cif
_cod_data_source_block 17RPA008
_cod_depositor_comments
;
The following automatic conversions were performed:

'_exptl_absorpt_correction_type' value 'Multi-Scan' changed to
'multi-scan' according to
/home/data/users/saulius/crontab/automatic-downloads/rss-feeds/RSC/lib/dictionaries/cif_core.dic
dictionary named 'cif_core.dic' version 2.4.2 from 2011-04-26.

Automatic conversion script
Id: cif_fix_values 4973 2017-02-22 13:04:09Z antanas 

 Adding full bibliography for 7045987--7045990.cif.
;
_cod_database_code 7045988

loop_
_space_group_symop_operation_xyz
'x, y, z'
'-x, -y, -z'

loop_
_atom_site_type_symbol
_atom_site_label
_atom_site_fract_x
_atom_site_fract_y
_atom_site_fract_z
_atom_site_U_iso_or_equiv
_atom_site_adp_type
_atom_site_calc_flag
_atom_site_refinement_flags_adp
_atom_site_refinement_flags_occupancy
_atom_site_refinement_flags_posn
_atom_site_occupancy
_atom_site_disorder_assembly
_atom_site_disorder_group
Mn Mn01 0.33856(4) 0.71124(3) 0.33786(2) 0.01365(10) Uani d . . . 1.0 . .
N N1 0.1778(2) 0.73756(18) 0.24504(12) 0.0153(4) Uani d . . . 1.0 . .
C C2 0.1738(3) 0.8358(2) 0.18512(16) 0.0195(5) Uani d . . . 1.0 . .
H H2 0.106061 0.835997 0.14174 0.023 Uiso calc U . R 1.0 . .
O O3 0.2635(2) 0.93783(16) 0.18289(11) 0.0226(4) Uani d . . . 1.0 . .
C C4 0.3285(3) 0.8793(2) 0.35190(15) 0.0200(5) Uani d . . . 1.0 . .
O O5 0.3198(3) 0.98262(17) 0.36611(12) 0.0312(4) Uani d . . . 1.0 . .
C C6 0.1698(3) 0.6856(2) 0.43430(16) 0.0187(5) Uani d . . . 1.0 . .
O O7 0.0662(2) 0.67303(18) 0.49812(11) 0.0273(4) Uani d . . . 1.0 . .
C C8 0.4845(3) 0.6790(2) 0.41277(15) 0.0196(5) Uani d . . . 1.0 . .
O O9 0.5757(2) 0.65655(19) 0.46060(12) 0.0299(4) Uani d . . . 1.0 . .
C C10 0.2545(4) 1.0443(3) 0.11140(19) 0.0367(7) Uani d . . . 1.0 . .
H H10A 0.329903 1.027884 0.055929 0.055 Uiso calc U . R 1.0 . .
H H10B 0.287273 1.123223 0.128683 0.055 Uiso calc U . R 1.0 . .
H H10C 0.140191 1.053758 0.101155 0.055 Uiso calc U . R 1.0 . .
C C11 0.0789(3) 0.6311(2) 0.23840(15) 0.0166(5) Uani d . . . 1.0 . .
C C12 -0.0562(3) 0.5915(2) 0.30687(16) 0.0202(5) Uani d . . . 1.0 . .
H H12 -0.089485 0.638421 0.355455 0.024 Uiso calc U . R 1.0 . .
C C13 -0.1424(3) 0.4825(2) 0.30376(17) 0.0242(5) Uani d . . . 1.0 . .
H H13 -0.235185 0.455077 0.350319 0.029 Uiso calc U . R 1.0 . .
C C14 -0.0937(3) 0.4137(3) 0.23295(18) 0.0262(6) Uani d . . . 1.0 . .
H H14 -0.15082 0.33781 0.231964 0.031 Uiso calc U . R 1.0 . .
C C15 0.0383(3) 0.4557(2) 0.16380(18) 0.0243(5) Uani d . . . 1.0 . .
H H15 0.069824 0.409723 0.114554 0.029 Uiso calc U . R 1.0 . .
C C16 0.1250(3) 0.5645(2) 0.16604(16) 0.0201(5) Uani d . . . 1.0 . .
H H16 0.215262 0.593419 0.118344 0.024 Uiso calc U . R 1.0 . .
N N21 0.3605(2) 0.52619(18) 0.31395(12) 0.0140(4) Uani d . . . 1.0 . .
C C22 0.4683(3) 0.5054(2) 0.23797(14) 0.0145(4) Uani d . . . 1.0 . .
C C23 0.4889(3) 0.3854(2) 0.21154(16) 0.0183(5) Uani d . . . 1.0 . .
H H23 0.564912 0.373301 0.157771 0.022 Uiso calc U . R 1.0 . .
C C24 0.3978(3) 0.2835(2) 0.26430(17) 0.0210(5) Uani d . . . 1.0 . .
H H24 0.410242 0.200501 0.247376 0.025 Uiso calc U . R 1.0 . .
C C25 0.2879(3) 0.3045(2) 0.34233(16) 0.0204(5) Uani d . . . 1.0 . .
H H25 0.22435 0.235982 0.380017 0.024 Uiso calc U . R 1.0 . .
C C26 0.2726(3) 0.4262(2) 0.36420(15) 0.0175(5) Uani d . . . 1.0 . .
H H26 0.196225 0.440147 0.41738 0.021 Uiso calc U . R 1.0 . .
N N31 0.5286(2) 0.72687(18) 0.22684(12) 0.0147(4) Uani d . . . 1.0 . .
C C32 0.5646(3) 0.6191(2) 0.18909(15) 0.0148(4) Uani d . . . 1.0 . .
C C33 0.6885(3) 0.6155(2) 0.11305(15) 0.0180(5) Uani d . . . 1.0 . .
H H33 0.708986 0.53955 0.086653 0.022 Uiso calc U . R 1.0 . .
C C34 0.7818(3) 0.7243(2) 0.07627(15) 0.0199(5) Uani d . . . 1.0 . .
H H34 0.86873 0.723504 0.024838 0.024 Uiso calc U . R 1.0 . .
C C35 0.7473(3) 0.8344(2) 0.11518(16) 0.0195(5) Uani d . . . 1.0 . .
H H35 0.810449 0.909848 0.091255 0.023 Uiso calc U . R 1.0 . .
C C36 0.6191(3) 0.8322(2) 0.18945(15) 0.0174(5) Uani d . . . 1.0 . .
H H36 0.593832 0.908325 0.215204 0.021 Uiso calc U . R 1.0 . .
B B40A 0.7604(7) 0.1927(6) 0.0622(4) 0.0271(10) Uani d U P D 0.791(7) A 1
F F41A 0.8142(8) 0.3185(5) 0.0559(6) 0.0259(10) Uani d U P D 0.791(7) A 1
F F42A 0.8947(11) 0.1208(12) 0.0237(6) 0.0251(13) Uani d U P D 0.791(7) A 1
F F43A 0.6352(3) 0.1922(3) 0.0135(3) 0.0577(11) Uani d U P D 0.791(7) A 1
F F44A 0.7021(6) 0.1397(3) 0.1503(2) 0.0623(13) Uani d U P D 0.791(7) A 1
B B40B 0.784(3) 0.188(3) 0.0750(15) 0.032(3) Uani d U P D 0.209(7) A 2
F F41B 0.810(2) 0.1395(10) 0.1619(6) 0.050(3) Uani d U P D 0.209(7) A 2
F F42B 0.6209(11) 0.1596(10) 0.0767(11) 0.049(3) Uani d U P D 0.209(7) A 2
F F43B 0.782(4) 0.320(2) 0.057(3) 0.036(4) Uani d U P D 0.209(7) A 2
F F44B 0.892(5) 0.129(5) 0.014(2) 0.027(4) Uani d U P D 0.209(7) A 2
Cl Cl51 0.6618(2) 0.1515(2) 0.40740(13) 0.0203(9) Uani d U P D 0.574(17) B 1
C C50 0.8399(12) 0.0813(8) 0.3513(8) 0.058(3) Uani d U P D 0.574(17) B 1
H H50A 0.850155 0.109756 0.285622 0.069 Uiso calc U P R 0.574(17) B 1
H H50B 0.938203 0.113196 0.368936 0.069 Uiso calc U P R 0.574(17) B 1
Cl Cl52 0.8444(6) -0.0827(5) 0.3716(7) 0.0955(15) Uani d U P D 0.574(17) B 1
Cl Cl61 0.6655(8) 0.1444(7) 0.4089(5) 0.108(3) Uani d U P D 0.426(17) B 2
C C60 0.8622(18) 0.0838(13) 0.3802(13) 0.078(4) Uani d U P D 0.426(17) B 2
H H60A 0.903877 0.111032 0.314755 0.094 Uiso calc U P R 0.426(17) B 2
H H60B 0.935994 0.121023 0.412714 0.094 Uiso calc U P R 0.426(17) B 2
Cl Cl62 0.8747(12) -0.0788(7) 0.4036(6) 0.084(2) Uani d U P D 0.426(17) B 2

loop_
_atom_site_aniso_label
_atom_site_aniso_U_11
_atom_site_aniso_U_22
_atom_site_aniso_U_33
_atom_site_aniso_U_12
_atom_site_aniso_U_13
_atom_site_aniso_U_23
Mn01 0.01328(17) 0.01319(18) 0.01311(17) -0.00168(13) -0.00075(12) -0.00005(13)
N1 0.0130(9) 0.0160(10) 0.0153(9) -0.0004(7) -0.0006(7) -0.0008(8)
C2 0.0182(11) 0.0208(13) 0.0192(11) -0.0006(9) -0.0046(9) -0.0010(10)
O3 0.0283(9) 0.0166(9) 0.0224(9) -0.0056(7) -0.0094(7) 0.0055(7)
C4 0.0217(12) 0.0218(13) 0.0144(11) -0.0033(10) -0.0010(9) 0.0007(10)
O5 0.0515(12) 0.0159(10) 0.0253(10) -0.0033(8) -0.0051(9) -0.0031(8)
C6 0.0209(12) 0.0149(12) 0.0207(12) -0.0006(9) -0.0056(10) -0.0020(9)
O7 0.0227(9) 0.0351(11) 0.0194(9) -0.0044(8) 0.0052(7) -0.0015(8)
C8 0.0211(12) 0.0183(12) 0.0170(11) -0.0034(9) 0.0012(9) -0.0017(9)
O9 0.0278(10) 0.0400(12) 0.0251(9) 0.0027(8) -0.0129(8) -0.0055(8)
C10 0.0574(19) 0.0218(14) 0.0330(15) -0.0117(13) -0.0242(14) 0.0114(12)
C11 0.0139(10) 0.0166(12) 0.0188(11) 0.0002(9) -0.0058(9) 0.0019(9)
C12 0.0155(11) 0.0236(13) 0.0212(12) 0.0001(9) -0.0056(9) -0.0003(10)
C13 0.0176(11) 0.0276(14) 0.0262(13) -0.0040(10) -0.0074(10) 0.0045(11)
C14 0.0225(12) 0.0208(13) 0.0371(15) -0.0050(10) -0.0140(11) 0.0017(11)
C15 0.0227(12) 0.0233(13) 0.0300(13) 0.0035(10) -0.0115(10) -0.0062(11)
C16 0.0164(11) 0.0219(13) 0.0217(12) 0.0013(9) -0.0057(9) -0.0003(10)
N21 0.0121(9) 0.0140(10) 0.0150(9) -0.0019(7) -0.0029(7) 0.0012(7)
C22 0.0118(10) 0.0149(11) 0.0159(11) -0.0008(8) -0.0032(8) 0.0009(9)
C23 0.0148(11) 0.0175(12) 0.0211(11) 0.0000(9) -0.0008(9) -0.0022(9)
C24 0.0195(12) 0.0146(12) 0.0287(13) -0.0003(9) -0.0043(10) -0.0030(10)
C25 0.0173(11) 0.0140(12) 0.0265(12) -0.0032(9) -0.0018(9) 0.0040(10)
C26 0.0144(10) 0.0178(12) 0.0184(11) -0.0008(9) -0.0025(9) 0.0017(9)
N31 0.0124(9) 0.0148(10) 0.0157(9) -0.0011(7) -0.0022(7) 0.0003(7)
C32 0.0146(10) 0.0135(11) 0.0159(11) -0.0005(8) -0.0041(8) 0.0005(9)
C33 0.0174(11) 0.0174(12) 0.0177(11) -0.0003(9) -0.0015(9) -0.0008(9)
C34 0.0164(11) 0.0238(13) 0.0159(11) -0.0005(9) 0.0008(9) 0.0021(10)
C35 0.0162(11) 0.0176(12) 0.0217(12) -0.0050(9) -0.0016(9) 0.0040(9)
C36 0.0161(11) 0.0141(11) 0.0206(11) -0.0018(9) -0.0027(9) 0.0009(9)
B40A 0.023(2) 0.0184(19) 0.034(2) -0.0049(17) 0.0123(16) -0.0078(18)
F41A 0.030(2) 0.0168(13) 0.0268(15) -0.0052(13) 0.0074(17) -0.0065(11)
F42A 0.0202(16) 0.022(2) 0.029(2) -0.0006(15) 0.0065(16) -0.004(2)
F43A 0.0247(12) 0.0499(18) 0.103(3) -0.0016(11) -0.0177(15) -0.0176(18)
F44A 0.094(3) 0.0238(13) 0.0427(16) -0.0011(17) 0.0435(19) 0.0001(11)
B40B 0.032(5) 0.023(4) 0.036(5) -0.006(4) 0.008(4) -0.009(4)
F41B 0.082(7) 0.036(5) 0.023(4) 0.007(5) 0.009(4) -0.007(3)
F42B 0.024(4) 0.034(5) 0.082(7) -0.009(3) 0.017(4) -0.018(5)
F43B 0.034(8) 0.021(5) 0.045(6) -0.005(4) 0.015(6) -0.006(4)
F44B 0.032(7) 0.016(6) 0.027(6) -0.002(5) 0.003(5) -0.002(5)
Cl51 0.0196(12) 0.0213(12) 0.0217(11) 0.0056(6) -0.0075(6) -0.0055(7)
C50 0.053(4) 0.037(3) 0.074(5) 0.011(3) 0.006(4) -0.009(3)
Cl52 0.106(2) 0.0402(15) 0.155(4) 0.0303(12) -0.057(3) -0.026(2)
Cl61 0.121(5) 0.099(5) 0.098(5) 0.029(3) -0.013(3) -0.021(3)
C60 0.056(5) 0.068(5) 0.099(7) -0.011(4) -0.010(5) 0.011(5)
Cl62 0.084(3) 0.056(2) 0.088(4) 0.040(2) 0.008(2) 0.011(2)

loop_
_atom_type_symbol
_atom_type_description
_atom_type_scat_dispersion_real
_atom_type_scat_dispersion_imag
_atom_type_scat_source
C C 0.0033 0.0016 'International Tables Vol C Tables 4.2.6.8 and 6.1.1.4'
H H 0.0000 0.0000 'International Tables Vol C Tables 4.2.6.8 and 6.1.1.4'
N N 0.0061 0.0033 'International Tables Vol C Tables 4.2.6.8 and 6.1.1.4'
O O 0.0106 0.0060 'International Tables Vol C Tables 4.2.6.8 and 6.1.1.4'
B B 0.0013 0.0007 'International Tables Vol C Tables 4.2.6.8 and 6.1.1.4'
F F 0.0171 0.0103 'International Tables Vol C Tables 4.2.6.8 and 6.1.1.4'
Cl Cl 0.1484 0.1585 'International Tables Vol C Tables 4.2.6.8 and 6.1.1.4'
Mn Mn 0.3368 0.7283 'International Tables Vol C Tables 4.2.6.8 and 6.1.1.4'

loop_
_geom_angle_atom_site_label_1
_geom_angle_atom_site_label_2
_geom_angle_atom_site_label_3
_geom_angle
C6 Mn01 C8 89.21(10)
C6 Mn01 C4 86.84(10)
C8 Mn01 C4 90.09(11)
C6 Mn01 N21 96.96(9)
C8 Mn01 N21 90.65(9)
C4 Mn01 N21 176.14(9)
C6 Mn01 N31 175.82(9)
C8 Mn01 N31 91.34(9)
C4 Mn01 N31 97.29(9)
N21 Mn01 N31 78.90(7)
C6 Mn01 N1 93.36(9)
C8 Mn01 N1 175.53(9)
C4 Mn01 N1 93.70(9)
N21 Mn01 N1 85.41(7)
N31 Mn01 N1 85.83(7)
C2 N1 C11 115.04(19)
C2 N1 Mn01 125.32(16)
C11 N1 Mn01 119.06(14)
N1 C2 O3 120.4(2)
N1 C2 H2 119.8
O3 C2 H2 119.8
C2 O3 C10 116.80(19)
O5 C4 Mn01 175.9(2)
O7 C6 Mn01 176.5(2)
O9 C8 Mn01 178.9(2)
O3 C10 H10A 109.5
O3 C10 H10B 109.5
H10A C10 H10B 109.5
O3 C10 H10C 109.5
H10A C10 H10C 109.5
H10B C10 H10C 109.5
C12 C11 C16 120.3(2)
C12 C11 N1 119.8(2)
C16 C11 N1 119.8(2)
C11 C12 C13 119.5(2)
C11 C12 H12 120.3
C13 C12 H12 120.3
C14 C13 C12 120.3(2)
C14 C13 H13 119.9
C12 C13 H13 119.9
C15 C14 C13 119.9(2)
C15 C14 H14 120.1
C13 C14 H14 120.1
C14 C15 C16 120.3(2)
C14 C15 H15 119.8
C16 C15 H15 119.8
C15 C16 C11 119.7(2)
C15 C16 H16 120.2
C11 C16 H16 120.2
C26 N21 C22 117.97(19)
C26 N21 Mn01 125.87(15)
C22 N21 Mn01 116.08(14)
N21 C22 C23 121.9(2)
N21 C22 C32 114.28(19)
C23 C22 C32 123.8(2)
C24 C23 C22 119.3(2)
C24 C23 H23 120.4
C22 C23 H23 120.4
C23 C24 C25 118.9(2)
C23 C24 H24 120.6
C25 C24 H24 120.6
C26 C25 C24 118.8(2)
C26 C25 H25 120.6
C24 C25 H25 120.6
N21 C26 C25 123.1(2)
N21 C26 H26 118.4
C25 C26 H26 118.4
C36 N31 C32 118.12(19)
C36 N31 Mn01 126.32(15)
C32 N31 Mn01 115.56(14)
N31 C32 C33 122.2(2)
N31 C32 C22 114.75(19)
C33 C32 C22 123.0(2)
C34 C33 C32 118.9(2)
C34 C33 H33 120.6
C32 C33 H33 120.6
C33 C34 C35 119.3(2)
C33 C34 H34 120.3
C35 C34 H34 120.3
C36 C35 C34 118.7(2)
C36 C35 H35 120.7
C34 C35 H35 120.7
N31 C36 C35 122.8(2)
N31 C36 H36 118.6
C35 C36 H36 118.6
F44A B40A F43A 109.4(5)
F44A B40A F42A 110.3(6)
F43A B40A F42A 108.1(6)
F44A B40A F41A 111.0(6)
F43A B40A F41A 109.8(5)
F42A B40A F41A 108.1(7)
F44B B40B F42B 112.(2)
F44B B40B F43B 115.(3)
F42B B40B F43B 102.1(19)
F44B B40B F41B 109.(2)
F42B B40B F41B 105.1(17)
F43B B40B F41B 113.(2)
Cl52 C50 Cl51 114.9(6)
Cl52 C50 H50A 108.5
Cl51 C50 H50A 108.5
Cl52 C50 H50B 108.5
Cl51 C50 H50B 108.5
H50A C50 H50B 107.5
Cl62 C60 Cl61 113.9(9)
Cl62 C60 H60A 108.8
Cl61 C60 H60A 108.8
Cl62 C60 H60B 108.8
Cl61 C60 H60B 108.8
H60A C60 H60B 107.7

loop_
_geom_bond_atom_site_label_1
_geom_bond_atom_site_label_2
_geom_bond_distance
Mn01 C6 1.801(2)
Mn01 C8 1.807(2)
Mn01 C4 1.820(3)
Mn01 N21 2.0413(19)
Mn01 N31 2.0501(18)
Mn01 N1 2.1087(19)
N1 C2 1.273(3)
N1 C11 1.444(3)
C2 O3 1.323(3)
C2 H2 0.95
O3 C10 1.447(3)
C4 O5 1.144(3)
C6 O7 1.151(3)
C8 O9 1.143(3)
C10 H10A 0.98
C10 H10B 0.98
C10 H10C 0.98
C11 C12 1.389(3)
C11 C16 1.390(3)
C12 C13 1.390(3)
C12 H12 0.95
C13 C14 1.388(4)
C13 H13 0.95
C14 C15 1.383(4)
C14 H14 0.95
C15 C16 1.387(3)
C15 H15 0.95
C16 H16 0.95
N21 C26 1.343(3)
N21 C22 1.354(3)
C22 C23 1.387(3)
C22 C32 1.476(3)
C23 C24 1.382(3)
C23 H23 0.95
C24 C25 1.387(3)
C24 H24 0.95
C25 C26 1.376(3)
C25 H25 0.95
C26 H26 0.95
N31 C36 1.345(3)
N31 C32 1.354(3)
C32 C33 1.386(3)
C33 C34 1.384(3)
C33 H33 0.95
C34 C35 1.385(3)
C34 H34 0.95
C35 C36 1.381(3)
C35 H35 0.95
C36 H36 0.95
B40A F44A 1.371(6)
B40A F43A 1.388(6)
B40A F42A 1.395(7)
B40A F41A 1.401(7)
B40B F44B 1.37(2)
B40B F42B 1.375(19)
B40B F43B 1.381(19)
B40B F41B 1.404(18)
Cl51 C50 1.740(7)
C50 Cl52 1.709(8)
C50 H50A 0.99
C50 H50B 0.99
Cl61 C60 1.708(13)
C60 Cl62 1.699(12)
C60 H60A 0.99
C60 H60B 0.99

loop_
_geom_torsion_atom_site_label_1
_geom_torsion_atom_site_label_2
_geom_torsion_atom_site_label_3
_geom_torsion_atom_site_label_4
_geom_torsion
C11 N1 C2 O3 -178.0(2)
Mn01 N1 C2 O3 -6.9(3)
N1 C2 O3 C10 178.7(2)
C2 N1 C11 C12 -115.6(2)
Mn01 N1 C11 C12 72.7(2)
C2 N1 C11 C16 68.0(3)
Mn01 N1 C11 C16 -103.7(2)
C16 C11 C12 C13 1.7(3)
N1 C11 C12 C13 -174.7(2)
C11 C12 C13 C14 0.2(4)
C12 C13 C14 C15 -1.9(4)
C13 C14 C15 C16 1.6(4)
C14 C15 C16 C11 0.3(4)
C12 C11 C16 C15 -2.0(3)
N1 C11 C16 C15 174.5(2)
C26 N21 C22 C23 0.1(3)
Mn01 N21 C22 C23 -176.83(16)
C26 N21 C22 C32 -177.51(19)
Mn01 N21 C22 C32 5.5(2)
N21 C22 C23 C24 -0.3(3)
C32 C22 C23 C24 177.1(2)
C22 C23 C24 C25 0.1(3)
C23 C24 C25 C26 0.4(3)
C22 N21 C26 C25 0.4(3)
Mn01 N21 C26 C25 177.03(17)
C24 C25 C26 N21 -0.7(4)
C36 N31 C32 C33 -1.2(3)
Mn01 N31 C32 C33 179.17(17)
C36 N31 C32 C22 175.68(19)
Mn01 N31 C32 C22 -3.9(2)
N21 C22 C32 N31 -1.0(3)
C23 C22 C32 N31 -178.6(2)
N21 C22 C32 C33 175.8(2)
C23 C22 C32 C33 -1.7(3)
N31 C32 C33 C34 2.1(3)
C22 C32 C33 C34 -174.5(2)
C32 C33 C34 C35 -1.2(3)
C33 C34 C35 C36 -0.5(3)
C32 N31 C36 C35 -0.6(3)
Mn01 N31 C36 C35 178.97(17)
C34 C35 C36 N31 1.5(3)
